data_9009531
loop_
_publ_author_name
'Volodina, G. F.'
'Rumanova, I. M.'
'Belov, N. V.'

_publ_section_title
;
 Crystal structure of kaynozite Ca2(Y,Tr)2[Si4O12]CO3*H2O
 Note: z(O3) adjusted to match reported bond lengths
;
_journal_name_full 'Doklady Akademii Nauk SSSR'
_journal_page_first 173
_journal_page_last 175
_journal_volume 149
_journal_year 1963
_chemical_formula_sum 'C Ca2 O16 Si4 Y2'
_chemical_name_mineral Kainosite-(Y)
_space_group_IT_number 62
_symmetry_space_group_name_Hall '-P 2bc 2a'
_symmetry_space_group_name_H-M 'P m n b'
_cell_angle_alpha 90
_cell_angle_beta 90
_cell_angle_gamma 90
_cell_length_a 12.93
_cell_length_b 14.30
_cell_length_c 6.73
_cell_formula_units_Z 4
_cell_volume 1244.370
_database_code_amcsd 0012442
_exptl_crystal_density_diffrn 3.407
_cod_original_formula_sum 'Ca2 Y2 Si4 C O16'
_cod_database_code 9009531

loop_
_space_group_symop_operation_xyz
x,y,z
1/2-x,y,z
1/2+x,-y,-z
1/2+x,1/2-y,1/2+z
1/2-x,1/2+y,1/2-z
x,1/2+y,1/2-z
-x,1/2-y,1/2+z
-x,-y,-z

loop_
_atom_site_label
_atom_site_fract_x
_atom_site_fract_y
_atom_site_fract_z
Ca 0.07800 0.45200 0.29900
Y 0.05700 0.21800 0.11300
Si1 0.12900 0.14500 0.60900
Si2 0.12900 0.43000 0.83600
C 0.25000 0.12600 0.11500
O1 0.11300 0.03200 0.56000
O2 0.06100 0.17100 0.79500
O3 0.10300 0.21700 0.43700
O4 0.25000 0.16300 0.64500
O5 0.05200 0.41600 0.64500
O6 0.11200 0.36000 0.01000
O7 0.25000 0.42600 0.78300
O8 0.16800 0.08200 0.10000
O9 0.25000 0.21500 0.14000
O10 0.25000 0.37200 0.34200

loop_
_cod_related_entry_id
_cod_related_entry_database
_cod_related_entry_code
1 AMCSD 0012442
